data_9006574
loop_
_publ_author_name
'Menegazzo, G.'
'Carbonin, S.'

_publ_section_title
;
 Oxidation mechanisms in Al-Mg-Fe spinels.
 A second stage: alpha-Fe2O3 exsolution
 Sample: TS11B6, quenched from T = 1150 C after 202 hours
;
_journal_name_full 'Physics and Chemistry of Minerals'
_journal_page_first 541
_journal_page_last 547
_journal_paper_doi 10.1007/s002690050146
_journal_volume 25
_journal_year 1998
_chemical_formula_sum 'Al1.838 Cr0.078 Fe0.216 Mg0.776 Ni0.014 O4 Si0.002 Zn0.007'
_chemical_name_mineral Spinel
_space_group_IT_number 227
_symmetry_space_group_name_Hall '-F 4vw 2vw 3'
_symmetry_space_group_name_H-M 'F d -3 m :2'
_cell_angle_alpha 90
_cell_angle_beta 90
_cell_angle_gamma 90
_cell_length_a 8.1060
_cell_length_b 8.1060
_cell_length_c 8.1060
_cell_formula_units_Z 8
_cell_volume 532.623
_database_code_amcsd 0008156
_exptl_crystal_density_diffrn 3.740
_exptl_crystal_thermal_history 'quenched from T = 1150 C after 202 hours'
_cod_original_sg_symbol_H-M 'F d 3 m'
_cod_original_formula_sum 'Al1.838 Fe.216 Mg.776 Si.002 Zn.007 Cr.078 Ni.014 O4'
_cod_database_code 9006574

loop_
_space_group_symop_operation_xyz
x,y,z
x,1/2+y,1/2+z
1/2+x,y,1/2+z
1/2+x,1/2+y,z
3/4+z,1/2-x,1/4+y
3/4+z,-x,3/4+y
1/4+z,1/2-x,3/4+y
1/4+z,-x,1/4+y
3/4-y,1/2+z,1/4-x
3/4-y,+z,3/4-x
1/4-y,1/2+z,3/4-x
1/4-y,+z,1/4-x
3/4+x,1/2-y,1/4+z
3/4+x,-y,3/4+z
1/4+x,1/2-y,3/4+z
1/4+x,-y,1/4+z
3/4-z,1/2+x,1/4-y
3/4-z,+x,3/4-y
1/4-z,1/2+x,3/4-y
1/4-z,+x,1/4-y
3/4+y,1/2-z,1/4+x
3/4+y,-z,3/4+x
1/4+y,1/2-z,3/4+x
1/4+y,-z,1/4+x
3/4-x,1/2+y,1/4-z
3/4-x,+y,3/4-z
1/4-x,1/2+y,3/4-z
1/4-x,+y,1/4-z
1/2+x,3/4-z,1/4-y
1/2+x,1/4-z,3/4-y
+x,3/4-z,3/4-y
+x,1/4-z,1/4-y
1/2-z,3/4+y,1/4+x
1/2-z,1/4+y,3/4+x
-z,3/4+y,3/4+x
-z,1/4+y,1/4+x
1/2+y,3/4-x,1/4-z
1/2+y,1/4-x,3/4-z
+y,3/4-x,3/4-z
+y,1/4-x,1/4-z
1/2-x,3/4+z,1/4+y
1/2-x,1/4+z,3/4+y
-x,3/4+z,3/4+y
-x,1/4+z,1/4+y
1/2+z,3/4-y,1/4-x
1/2+z,1/4-y,3/4-x
+z,3/4-y,3/4-x
+z,1/4-y,1/4-x
1/2-y,3/4+x,1/4+z
1/2-y,1/4+x,3/4+z
-y,3/4+x,3/4+z
-y,1/4+x,1/4+z
x,1/2+z,1/2+y
x,+z,+y
1/2+x,1/2+z,+y
1/2+x,+z,1/2+y
-z,1/2-y,1/2-x
-z,-y,-x
1/2-z,1/2-y,-x
1/2-z,-y,1/2-x
y,1/2+x,1/2+z
y,+x,+z
1/2+y,1/2+x,+z
1/2+y,+x,1/2+z
-x,1/2-z,1/2-y
-x,-z,-y
1/2-x,1/2-z,-y
1/2-x,-z,1/2-y
z,1/2+y,1/2+x
z,+y,+x
1/2+z,1/2+y,+x
1/2+z,+y,1/2+x
-y,1/2-x,1/2-z
-y,-x,-z
1/2-y,1/2-x,-z
1/2-y,-x,1/2-z
3/4+z,1/4+x,1/2-y
3/4+z,3/4+x,-y
1/4+z,1/4+x,-y
1/4+z,3/4+x,1/2-y
3/4-y,1/4-z,1/2+x
3/4-y,3/4-z,+x
1/4-y,1/4-z,+x
1/4-y,3/4-z,1/2+x
3/4+x,1/4+y,1/2-z
3/4+x,3/4+y,-z
1/4+x,1/4+y,-z
1/4+x,3/4+y,1/2-z
3/4-z,1/4-x,1/2+y
3/4-z,3/4-x,+y
1/4-z,1/4-x,+y
1/4-z,3/4-x,1/2+y
3/4+y,1/4+z,1/2-x
3/4+y,3/4+z,-x
1/4+y,1/4+z,-x
1/4+y,3/4+z,1/2-x
3/4-x,1/4-y,1/2+z
3/4-x,3/4-y,+z
1/4-x,1/4-y,+z
1/4-x,3/4-y,1/2+z
-z,3/4+x,3/4+y
-z,1/4+x,1/4+y
1/2-z,3/4+x,1/4+y
1/2-z,1/4+x,3/4+y
y,3/4-z,3/4-x
y,1/4-z,1/4-x
1/2+y,3/4-z,1/4-x
1/2+y,1/4-z,3/4-x
-x,3/4+y,3/4+z
-x,1/4+y,1/4+z
1/2-x,3/4+y,1/4+z
1/2-x,1/4+y,3/4+z
z,3/4-x,3/4-y
z,1/4-x,1/4-y
1/2+z,3/4-x,1/4-y
1/2+z,1/4-x,3/4-y
-y,3/4+z,3/4+x
-y,1/4+z,1/4+x
1/2-y,3/4+z,1/4+x
1/2-y,1/4+z,3/4+x
x,3/4-y,3/4-z
x,1/4-y,1/4-z
1/2+x,3/4-y,1/4-z
1/2+x,1/4-y,3/4-z
1/4-x,1/2+z,3/4-y
1/4-x,+z,1/4-y
3/4-x,1/2+z,1/4-y
3/4-x,+z,3/4-y
1/4+z,1/2-y,3/4+x
1/4+z,-y,1/4+x
3/4+z,1/2-y,1/4+x
3/4+z,-y,3/4+x
1/4-y,1/2+x,3/4-z
1/4-y,+x,1/4-z
3/4-y,1/2+x,1/4-z
3/4-y,+x,3/4-z
1/4+x,1/2-z,3/4+y
1/4+x,-z,1/4+y
3/4+x,1/2-z,1/4+y
3/4+x,-z,3/4+y
1/4-z,1/2+y,3/4-x
1/4-z,+y,1/4-x
3/4-z,1/2+y,1/4-x
3/4-z,+y,3/4-x
1/4+y,1/2-x,3/4+z
1/4+y,-x,1/4+z
3/4+y,1/2-x,1/4+z
3/4+y,-x,3/4+z
3/4-x,3/4-z,y
3/4-x,1/4-z,1/2+y
1/4-x,3/4-z,1/2+y
1/4-x,1/4-z,y
3/4+z,3/4+y,-x
3/4+z,1/4+y,1/2-x
1/4+z,3/4+y,1/2-x
1/4+z,1/4+y,-x
3/4-y,3/4-x,z
3/4-y,1/4-x,1/2+z
1/4-y,3/4-x,1/2+z
1/4-y,1/4-x,z
3/4+x,3/4+z,-y
3/4+x,1/4+z,1/2-y
1/4+x,3/4+z,1/2-y
1/4+x,1/4+z,-y
3/4-z,3/4-y,x
3/4-z,1/4-y,1/2+x
1/4-z,3/4-y,1/2+x
1/4-z,1/4-y,x
3/4+y,3/4+x,-z
3/4+y,1/4+x,1/2-z
1/4+y,3/4+x,1/2-z
1/4+y,1/4+x,-z
-z,-x,-y
-z,1/2-x,1/2-y
1/2-z,-x,1/2-y
1/2-z,1/2-x,-y
y,z,x
y,1/2+z,1/2+x
1/2+y,z,1/2+x
1/2+y,1/2+z,x
-x,-y,-z
-x,1/2-y,1/2-z
1/2-x,-y,1/2-z
1/2-x,1/2-y,-z
z,x,y
z,1/2+x,1/2+y
1/2+z,x,1/2+y
1/2+z,1/2+x,y
-y,-z,-x
-y,1/2-z,1/2-x
1/2-y,-z,1/2-x
1/2-y,1/2-z,-x

loop_
_atom_site_label
_atom_site_fract_x
_atom_site_fract_y
_atom_site_fract_z
_atom_site_occupancy
_atom_site_U_iso_or_equiv
AlT 0.12500 0.12500 0.12500 0.29020 0.00820
FeT3+ 0.12500 0.12500 0.12500 0.16610 0.00820
MgT 0.12500 0.12500 0.12500 0.50700 0.00820
MnT 0.12500 0.12500 0.12500 0.00020 0.00820
SiT 0.12500 0.12500 0.12500 0.00190 0.00820
ZnT 0.12500 0.12500 0.12500 0.00700 0.00820
AlM 0.50000 0.50000 0.50000 0.77390 0.00830
FeM3+ 0.50000 0.50000 0.50000 0.02520 0.00830
MgM 0.50000 0.50000 0.50000 0.13440 0.00830
CrM 0.50000 0.50000 0.50000 0.03920 0.00830
NiM 0.50000 0.50000 0.50000 0.00690 0.00830
TiM 0.50000 0.50000 0.50000 0.00020 0.00830
O 0.26047 0.26047 0.26047 1.00000 0.01350

loop_
_cod_related_entry_id
_cod_related_entry_database
_cod_related_entry_code
1 AMCSD 0008156
